data_2015519
loop_
_publ_author_name
'Sun, Yu-Xi'
'Zhang, Ran'
'Jin, Qing-Mai'
'Zhi, Xi-Jing'
'L\"u, Xiao-Ming'

_publ_section_title
;4-(4-Chlorobenzylideneamino)-1,5-dimethyl-2-phenyl-1<i>H</i>-pyrazol-3(2<i>H</i>)-one
 and
 4-(2-chlorobenzylideneamino)-1,5-dimethyl-2-phenyl-1<i>H</i>-pyrazol-3(2<i>H</i>)-one
;
_journal_coeditor_code SK3029
_journal_issue 8
_journal_name_full 'Acta Crystallographica Section C'
_journal_page_first o467
_journal_page_last o469
_journal_paper_doi 10.1107/S0108270106021512
_journal_volume 62
_journal_year 2006
_chemical_formula_iupac 'C18 H16 Cl N3 O'
_chemical_formula_moiety 'C18 H16 Cl N3 O'
_chemical_formula_sum 'C18 H16 Cl N3 O'
_chemical_formula_weight 325.79
_chemical_name_systematic
;
4-(2-chlorobenzylideneamino)-1,5-dimethyl-2-phenyl-1H-pyrazol-3(2H)-one
;
_space_group_IT_number 19
_symmetry_cell_setting orthorhombic
_symmetry_space_group_name_Hall 'P 2ac 2ab'
_symmetry_space_group_name_H-M 'P 21 21 21'
_atom_sites_solution_hydrogens geom
_atom_sites_solution_primary direct
_atom_sites_solution_secondary difmap
_audit_creation_method SHELXL-97
_cell_angle_alpha 90.00
_cell_angle_beta 90.00
_cell_angle_gamma 90.00
_cell_formula_units_Z 4
_cell_length_a 6.8480(10)
_cell_length_b 13.654(2)
_cell_length_c 17.567(2)
_cell_measurement_reflns_used 4187
_cell_measurement_temperature 298(2)
_cell_measurement_theta_max 24.3
_cell_measurement_theta_min 2.3
_cell_volume 1642.6(4)
_computing_cell_refinement 'SAINT-Plus (Bruker, 2002)'
_computing_data_collection 'SMART (Bruker, 2002)'
_computing_data_reduction SAINT-Plus
_computing_molecular_graphics 'SHELXTL (Bruker, 2002)'
_computing_publication_material SHELXTL
_computing_structure_refinement 'SHELXL97 (Sheldrick, 1997)'
_computing_structure_solution 'SHELXS97 (Sheldrick, 1997)'
_diffrn_ambient_temperature 298(2)
_diffrn_measured_fraction_theta_full 0.995
_diffrn_measured_fraction_theta_max 0.995
_diffrn_measurement_device_type 'Bruker SMART APEX area-detector'
_diffrn_measurement_method '\f and \w'
_diffrn_radiation_monochromator graphite
_diffrn_radiation_source 'fine-focus sealed tube'
_diffrn_radiation_type MoK\a
_diffrn_radiation_wavelength 0.71073
_diffrn_reflns_av_R_equivalents 0.0264
_diffrn_reflns_av_sigmaI/netI 0.0258
_diffrn_reflns_limit_h_max 7
_diffrn_reflns_limit_h_min -8
_diffrn_reflns_limit_k_max 17
_diffrn_reflns_limit_k_min -17
_diffrn_reflns_limit_l_max 22
_diffrn_reflns_limit_l_min -22
_diffrn_reflns_number 11680
_diffrn_reflns_theta_full 26.49
_diffrn_reflns_theta_max 26.49
_diffrn_reflns_theta_min 1.89
_diffrn_standards_number 0
_exptl_absorpt_coefficient_mu 0.240
_exptl_absorpt_correction_T_max 0.9580
_exptl_absorpt_correction_T_min 0.9424
_exptl_absorpt_correction_type multi-scan
_exptl_absorpt_process_details '(SADABS; Bruker, 2002)'
_exptl_crystal_colour yellow
_exptl_crystal_density_diffrn 1.317
_exptl_crystal_density_method 'not measured'
_exptl_crystal_description prism
_exptl_crystal_F_000 680
_exptl_crystal_size_max 0.25
_exptl_crystal_size_mid 0.18
_exptl_crystal_size_min 0.18
_refine_diff_density_max 0.287
_refine_diff_density_min -0.250
_refine_ls_abs_structure_details 'Flack (1983), 1415 Friedel pairs'
_refine_ls_abs_structure_Flack -0.01(10)
_refine_ls_extinction_coef 0.043(3)
_refine_ls_extinction_expression Fc^*^=kFc[1+0.001xFc^2^\l^3^/sin(2\q)]^-1/4^
_refine_ls_extinction_method SHELXL97
_refine_ls_goodness_of_fit_ref 1.042
_refine_ls_hydrogen_treatment constr
_refine_ls_matrix_type full
_refine_ls_number_parameters 211
_refine_ls_number_reflns 3377
_refine_ls_number_restraints 0
_refine_ls_restrained_S_all 1.042
_refine_ls_R_factor_all 0.0481
_refine_ls_R_factor_gt 0.0418
_refine_ls_shift/su_max 0.000
_refine_ls_shift/su_mean 0.000
_refine_ls_structure_factor_coef Fsqd
_refine_ls_weighting_details 'calc w=1/[\s^2^(Fo^2^)+(0.0492P)^2^+0.2996P] where P=(Fo^2^+2Fc^2^)/3'
_refine_ls_weighting_scheme calc
_refine_ls_wR_factor_gt 0.1029
_refine_ls_wR_factor_ref 0.1072
_reflns_number_gt 2979
_reflns_number_total 3377
_reflns_threshold_expression I>2\s(I)
_cod_data_source_file sk3029.cif
_cod_data_source_block II
_cod_database_code 2015519

loop_
_symmetry_equiv_pos_as_xyz
'x, y, z'
'-x+1/2, -y, z+1/2'
'-x, y+1/2, -z+1/2'
'x+1/2, -y+1/2, -z'

loop_
_atom_site_type_symbol
_atom_site_label
_atom_site_fract_x
_atom_site_fract_y
_atom_site_fract_z
_atom_site_U_iso_or_equiv
_atom_site_adp_type
_atom_site_calc_flag
_atom_site_refinement_flags
_atom_site_occupancy
Cl Cl1 0.51175(17) 0.34774(7) 0.23537(7) 0.1339(5) Uani d . 1
O O1 0.7916(2) 0.09926(11) 0.35265(10) 0.0628(4) Uani d . 1
N N1 1.0447(3) 0.29069(11) 0.36027(10) 0.0499(4) Uani d . 1
N N2 1.2339(3) 0.07475(13) 0.44531(10) 0.0522(4) Uani d . 1
N N3 1.0634(2) 0.03550(12) 0.41396(10) 0.0518(4) Uani d . 1
C C1 0.6710(4) 0.43838(18) 0.26717(14) 0.0643(6) Uani d . 1
C C2 0.6187(4) 0.5352(2) 0.25421(14) 0.0710(7) Uani d . 1
H H2 0.5014 0.5502 0.2302 0.085 Uiso calc R 1
C C3 0.7411(5) 0.60775(19) 0.27698(14) 0.0735(8) Uani d . 1
H H3 0.7078 0.6729 0.2685 0.088 Uiso calc R 1
C C4 0.9136(5) 0.58507(19) 0.31242(16) 0.0759(8) Uani d . 1
H H4 0.9975 0.6350 0.3275 0.091 Uiso calc R 1
C C5 0.9633(4) 0.48913(16) 0.32579(14) 0.0660(6) Uani d . 1
H H5 1.0805 0.4751 0.3502 0.079 Uiso calc R 1
C C6 0.8419(4) 0.41237(16) 0.30363(12) 0.0525(5) Uani d . 1
C C7 0.8915(4) 0.31063(15) 0.32170(12) 0.0548(5) Uani d . 1
H H7 0.8109 0.2602 0.3050 0.066 Uiso calc R 1
C C8 1.0818(3) 0.19456(14) 0.38230(11) 0.0462(5) Uani d . 1
C C9 0.9576(3) 0.11015(14) 0.37798(11) 0.0480(5) Uani d . 1
C C10 1.2474(3) 0.16885(15) 0.42139(11) 0.0481(5) Uani d . 1
C C11 1.4217(4) 0.22941(18) 0.43757(16) 0.0695(7) Uani d . 1
H H11A 1.4525 0.2255 0.4908 0.104 Uiso calc R 1
H H11B 1.3955 0.2963 0.4241 0.104 Uiso calc R 1
H H11C 1.5302 0.2057 0.4083 0.104 Uiso calc R 1
C C12 1.3986(3) 0.00933(18) 0.45745(15) 0.0660(6) Uani d . 1
H H12A 1.4410 -0.0167 0.4094 0.099 Uiso calc R 1
H H12B 1.3596 -0.0434 0.4902 0.099 Uiso calc R 1
H H12C 1.5038 0.0449 0.4807 0.099 Uiso calc R 1
C C13 0.9699(3) -0.04389(14) 0.45148(12) 0.0484(5) Uani d . 1
C C14 0.9714(3) -0.05216(16) 0.52989(13) 0.0587(5) Uani d . 1
H H14 1.0378 -0.0065 0.5594 0.070 Uiso calc R 1
C C15 0.8734(4) -0.12879(18) 0.56389(15) 0.0681(7) Uani d . 1
H H15 0.8745 -0.1351 0.6166 0.082 Uiso calc R 1
C C16 0.7742(4) -0.19594(18) 0.52028(17) 0.0722(7) Uani d . 1
H H16 0.7077 -0.2473 0.5435 0.087 Uiso calc R 1
C C17 0.7732(4) -0.18725(17) 0.44238(16) 0.0702(7) Uani d . 1
H H17 0.7050 -0.2324 0.4130 0.084 Uiso calc R 1
C C18 0.8727(3) -0.11203(15) 0.40760(14) 0.0595(6) Uani d . 1
H H18 0.8743 -0.1071 0.3548 0.071 Uiso calc R 1

loop_
_atom_site_aniso_label
_atom_site_aniso_U_11
_atom_site_aniso_U_22
_atom_site_aniso_U_33
_atom_site_aniso_U_12
_atom_site_aniso_U_13
_atom_site_aniso_U_23
Cl1 0.1217(8) 0.0993(6) 0.1807(10) -0.0330(5) -0.0983(8) 0.0483(6)
O1 0.0423(9) 0.0624(9) 0.0838(11) -0.0041(7) -0.0165(8) 0.0131(8)
N1 0.0490(10) 0.0496(9) 0.0512(9) 0.0013(8) 0.0011(8) -0.0005(7)
N2 0.0369(9) 0.0575(10) 0.0621(10) 0.0010(8) -0.0053(8) 0.0025(8)
N3 0.0394(9) 0.0526(9) 0.0633(10) -0.0017(8) -0.0075(8) 0.0057(8)
C1 0.0632(15) 0.0681(15) 0.0616(13) -0.0051(12) -0.0120(12) 0.0163(11)
C2 0.0761(17) 0.0809(17) 0.0561(13) 0.0180(14) -0.0031(13) 0.0176(12)
C3 0.104(2) 0.0562(13) 0.0606(14) 0.0226(15) 0.0079(15) 0.0048(11)
C4 0.093(2) 0.0523(13) 0.0820(17) 0.0015(14) -0.0043(16) -0.0003(12)
C5 0.0673(16) 0.0556(12) 0.0753(14) 0.0015(12) -0.0073(13) 0.0005(11)
C6 0.0577(13) 0.0513(11) 0.0485(11) 0.0005(10) 0.0021(10) 0.0046(9)
C7 0.0571(13) 0.0522(12) 0.0553(11) -0.0049(10) -0.0060(10) 0.0053(9)
C8 0.0422(11) 0.0490(10) 0.0472(10) 0.0006(8) -0.0006(8) -0.0033(8)
C9 0.0398(11) 0.0518(11) 0.0523(11) -0.0001(9) -0.0015(9) 0.0041(9)
C10 0.0425(11) 0.0543(11) 0.0474(10) 0.0015(9) 0.0013(9) -0.0061(9)
C11 0.0529(15) 0.0749(15) 0.0807(16) -0.0108(12) -0.0139(12) -0.0040(13)
C12 0.0443(13) 0.0746(15) 0.0789(16) 0.0108(11) -0.0096(11) 0.0122(12)
C13 0.0346(10) 0.0485(10) 0.0620(12) 0.0066(9) -0.0028(9) 0.0057(9)
C14 0.0519(13) 0.0599(13) 0.0645(13) 0.0005(11) -0.0013(11) 0.0011(10)
C15 0.0604(15) 0.0753(15) 0.0687(14) 0.0017(13) 0.0056(12) 0.0141(12)
C16 0.0526(14) 0.0620(14) 0.102(2) -0.0066(11) 0.0037(14) 0.0226(13)
C17 0.0602(15) 0.0563(13) 0.0940(18) -0.0062(12) -0.0120(14) -0.0008(13)
C18 0.0527(13) 0.0565(12) 0.0692(14) -0.0004(11) -0.0067(11) -0.0001(11)

loop_
_atom_type_symbol
_atom_type_description
_atom_type_scat_dispersion_real
_atom_type_scat_dispersion_imag
_atom_type_scat_source
C C 0.0033 0.0016 'International Tables Vol C Tables 4.2.6.8 and 6.1.1.4'
H H 0.0000 0.0000 'International Tables Vol C Tables 4.2.6.8 and 6.1.1.4'
N N 0.0061 0.0033 'International Tables Vol C Tables 4.2.6.8 and 6.1.1.4'
O O 0.0106 0.0060 'International Tables Vol C Tables 4.2.6.8 and 6.1.1.4'
Cl Cl 0.1484 0.1585 'International Tables Vol C Tables 4.2.6.8 and 6.1.1.4'

loop_
_geom_angle_atom_site_label_1
_geom_angle_atom_site_label_2
_geom_angle_atom_site_label_3
_geom_angle
C7 N1 C8 119.87(18)
C10 N2 N3 107.36(16)
C10 N2 C12 125.09(19)
N3 N2 C12 118.05(17)
N2 N3 C9 109.31(15)
N2 N3 C13 119.07(16)
C9 N3 C13 122.11(16)
C6 C1 C2 122.7(2)
C6 C1 Cl1 119.79(18)
C2 C1 Cl1 117.6(2)
C3 C2 C1 119.2(2)
C3 C2 H2 120.4
C1 C2 H2 120.4
C2 C3 C4 120.1(2)
C2 C3 H3 120.0
C4 C3 H3 120.0
C3 C4 C5 120.4(3)
C3 C4 H4 119.8
C5 C4 H4 119.8
C4 C5 C6 121.5(3)
C4 C5 H5 119.3
C6 C5 H5 119.3
C1 C6 C5 116.2(2)
C1 C6 C7 122.8(2)
C5 C6 C7 121.0(2)
N1 C7 C6 120.5(2)
N1 C7 H7 119.8
C6 C7 H7 119.8
C10 C8 N1 122.10(18)
C10 C8 C9 108.13(17)
N1 C8 C9 129.41(18)
O1 C9 N3 123.58(18)
O1 C9 C8 131.63(19)
N3 C9 C8 104.73(16)
N2 C10 C8 109.97(18)
N2 C10 C11 121.7(2)
C8 C10 C11 128.3(2)
C10 C11 H11A 109.5
C10 C11 H11B 109.5
H11A C11 H11B 109.5
C10 C11 H11C 109.5
H11A C11 H11C 109.5
H11B C11 H11C 109.5
N2 C12 H12A 109.5
N2 C12 H12B 109.5
H12A C12 H12B 109.5
N2 C12 H12C 109.5
H12A C12 H12C 109.5
H12B C12 H12C 109.5
C18 C13 C14 120.3(2)
C18 C13 N3 118.21(19)
C14 C13 N3 121.43(19)
C15 C14 C13 119.4(2)
C15 C14 H14 120.3
C13 C14 H14 120.3
C16 C15 C14 120.4(2)
C16 C15 H15 119.8
C14 C15 H15 119.8
C17 C16 C15 120.0(2)
C17 C16 H16 120.0
C15 C16 H16 120.0
C16 C17 C18 120.3(2)
C16 C17 H17 119.8
C18 C17 H17 119.8
C17 C18 C13 119.6(2)
C17 C18 H18 120.2
C13 C18 H18 120.2

loop_
_geom_bond_atom_site_label_1
_geom_bond_atom_site_label_2
_geom_bond_distance
Cl1 C1 1.742(3)
O1 C9 1.230(2)
N1 C7 1.278(3)
N1 C8 1.392(2)
N2 C10 1.355(3)
N2 N3 1.398(2)
N2 C12 1.454(3)
N3 C9 1.401(2)
N3 C13 1.421(3)
C1 C6 1.381(3)
C1 C2 1.389(3)
C2 C3 1.358(4)
C2 H2 0.9300
C3 C4 1.371(4)
C3 H3 0.9300
C4 C5 1.374(3)
C4 H4 0.9300
C5 C6 1.393(3)
C5 H5 0.9300
C6 C7 1.465(3)
C7 H7 0.9300
C8 C10 1.372(3)
C8 C9 1.434(3)
C10 C11 1.480(3)
C11 H11A 0.9600
C11 H11B 0.9600
C11 H11C 0.9600
C12 H12A 0.9600
C12 H12B 0.9600
C12 H12C 0.9600
C13 C18 1.380(3)
C13 C14 1.382(3)
C14 C15 1.379(3)
C14 H14 0.9300
C15 C16 1.375(4)
C15 H15 0.9300
C16 C17 1.374(4)
C16 H16 0.9300
C17 C18 1.376(3)
C17 H17 0.9300
C18 H18 0.9300

loop_
_geom_hbond_atom_site_label_D
_geom_hbond_atom_site_label_H
_geom_hbond_atom_site_label_A
_geom_hbond_site_symmetry_A
_geom_hbond_distance_DH
_geom_hbond_distance_HA
_geom_hbond_distance_DA
_geom_hbond_angle_DHA
C2 H2 O1 3_655 0.93 2.57 3.491(3) 172
C3 H3 Cl1 3_655 0.93 2.82 3.713(3) 161
C7 H7 Cl1 . 0.93 2.67 3.053(3) 106
C7 H7 O1 . 0.93 2.35 3.015(3) 128
C11 H11C O1 1_655 0.96 2.50 3.435(3) 163

loop_
_geom_torsion_atom_site_label_1
_geom_torsion_atom_site_label_2
_geom_torsion_atom_site_label_3
_geom_torsion_atom_site_label_4
_geom_torsion
C10 N2 N3 C9 -7.5(2)
C12 N2 N3 C9 -155.6(2)
C10 N2 N3 C13 -154.52(18)
C12 N2 N3 C13 57.4(3)
C6 C1 C2 C3 1.1(4)
Cl1 C1 C2 C3 -178.8(2)
C1 C2 C3 C4 -0.1(4)
C2 C3 C4 C5 -0.6(4)
C3 C4 C5 C6 0.4(4)
C2 C1 C6 C5 -1.3(4)
Cl1 C1 C6 C5 178.63(19)
C2 C1 C6 C7 176.0(2)
Cl1 C1 C6 C7 -4.1(3)
C4 C5 C6 C1 0.5(4)
C4 C5 C6 C7 -176.8(2)
C8 N1 C7 C6 174.81(19)
C1 C6 C7 N1 -175.0(2)
C5 C6 C7 N1 2.1(3)
C7 N1 C8 C10 177.7(2)
C7 N1 C8 C9 -10.0(3)
N2 N3 C9 O1 -171.8(2)
C13 N3 C9 O1 -25.9(3)
N2 N3 C9 C8 5.7(2)
C13 N3 C9 C8 151.56(18)
C10 C8 C9 O1 175.3(2)
N1 C8 C9 O1 2.1(4)
C10 C8 C9 N3 -1.9(2)
N1 C8 C9 N3 -175.07(19)
N3 N2 C10 C8 6.2(2)
C12 N2 C10 C8 151.4(2)
N3 N2 C10 C11 -173.61(19)
C12 N2 C10 C11 -28.4(3)
N1 C8 C10 N2 171.09(18)
C9 C8 C10 N2 -2.7(2)
N1 C8 C10 C11 -9.1(3)
C9 C8 C10 C11 177.1(2)
N2 N3 C13 C18 -147.86(19)
C9 N3 C13 C18 69.4(3)
N2 N3 C13 C14 33.7(3)
C9 N3 C13 C14 -109.0(2)
C18 C13 C14 C15 -0.5(3)
N3 C13 C14 C15 177.93(19)
C13 C14 C15 C16 -0.4(4)
C14 C15 C16 C17 0.4(4)
C15 C16 C17 C18 0.6(4)
C16 C17 C18 C13 -1.5(4)
C14 C13 C18 C17 1.4(3)
N3 C13 C18 C17 -177.0(2)

loop_
_cod_related_entry_id
_cod_related_entry_database
_cod_related_entry_code
1 ChemSpider 30654046
